data_7006395
loop_
_publ_author_name
'Dietzel, Pascal D. C.'
'Blom, Richard'
'Fjellv\%ag, Helmer'

_publ_section_title
;
 Increased dimensionalities of zinc-diphenic acid coordination polymers
 by simultaneous or subsequent addition of neutral bridging ligands.
;
_journal_issue 4
_journal_name_full 'Dalton transactions (Cambridge, England : 2003)'
_journal_page_first 586
_journal_page_last 593
_journal_paper_doi 10.1039/b509746k
_journal_year 2006
_chemical_formula_moiety 'C14 H10 O5 Zn'
_chemical_formula_sum 'C14 H10 O5 Zn'
_chemical_formula_weight 323.59
_chemical_name_common
;
Aquozinc(II) biphenyl-2,2'-dicarboxylate
;
_chemical_name_systematic
;
Aquozinc(II) biphenyl-2,2'-dicarboxylate
;
_space_group_IT_number 14
_symmetry_cell_setting monoclinic
_symmetry_space_group_name_Hall '-P 2ybc'
_symmetry_space_group_name_H-M 'P 1 21/c 1'
_atom_sites_solution_hydrogens difmap
_atom_sites_solution_primary direct
_atom_sites_solution_secondary difmap
_audit_creation_method SHELXL-97
_cell_angle_alpha 90.00
_cell_angle_beta 104.086(5)
_cell_angle_gamma 90.00
_cell_formula_units_Z 4
_cell_length_a 12.893(3)
_cell_length_b 5.9756(15)
_cell_length_c 17.382(4)
_cell_measurement_reflns_used 6698
_cell_measurement_temperature 293(2)
_cell_measurement_theta_max 27.235
_cell_measurement_theta_min 2.416
_cell_volume 1298.9(5)
_computing_cell_refinement 'SAINT (Bruker, 2003)'
_computing_data_collection 'Apex2 (Bruker, 2004)'
_computing_data_reduction 'SAINT (Bruker, 2003)'
_computing_structure_refinement 'SHELXL-97 (Sheldrick, 1997)'
_computing_structure_solution 'SHELXS-97 (Sheldrick, 1997)'
_diffrn_ambient_temperature 293(2)
_diffrn_measured_fraction_theta_full 0.984
_diffrn_measured_fraction_theta_max 0.984
_diffrn_measurement_device_type 'Bruker Smart APEX2 on goniometer platform'
_diffrn_measurement_method 'omega scan'
_diffrn_radiation_monochromator graphite
_diffrn_radiation_source 'fine-focus sealed tube'
_diffrn_radiation_type MoK\a
_diffrn_radiation_wavelength 0.71073
_diffrn_reflns_av_R_equivalents 0.0266
_diffrn_reflns_av_sigmaI/netI 0.0219
_diffrn_reflns_limit_h_max 17
_diffrn_reflns_limit_h_min -15
_diffrn_reflns_limit_k_max 7
_diffrn_reflns_limit_k_min -7
_diffrn_reflns_limit_l_max 23
_diffrn_reflns_limit_l_min -23
_diffrn_reflns_number 16810
_diffrn_reflns_theta_full 28.32
_diffrn_reflns_theta_max 28.32
_diffrn_reflns_theta_min 2.42
_diffrn_standards_decay_% 0
_diffrn_standards_interval_count 0
_diffrn_standards_interval_time 0
_diffrn_standards_number 0
_exptl_absorpt_coefficient_mu 1.906
_exptl_absorpt_correction_T_max 0.7554
_exptl_absorpt_correction_T_min 0.5472
_exptl_absorpt_correction_type multi-scan
_exptl_absorpt_process_details 'Blessing, R. H. (1995) Acta Cryst. A51, 33-38.'
_exptl_crystal_colour colourless
_exptl_crystal_density_diffrn 1.655
_exptl_crystal_density_method 'not measured'
_exptl_crystal_description needle
_exptl_crystal_F_000 656
_exptl_crystal_size_max 0.40
_exptl_crystal_size_mid 0.15
_exptl_crystal_size_min 0.15
_refine_diff_density_max 0.357
_refine_diff_density_min -0.388
_refine_diff_density_rms 0.054
_refine_ls_extinction_method none
_refine_ls_goodness_of_fit_ref 1.067
_refine_ls_hydrogen_treatment refall
_refine_ls_matrix_type full
_refine_ls_number_parameters 221
_refine_ls_number_reflns 3174
_refine_ls_number_restraints 0
_refine_ls_restrained_S_all 1.067
_refine_ls_R_factor_all 0.0330
_refine_ls_R_factor_gt 0.0254
_refine_ls_shift/su_max 0.001
_refine_ls_shift/su_mean 0.000
_refine_ls_structure_factor_coef Fsqd
_refine_ls_weighting_details 'calc w=1/[\s^2^(Fo^2^)+(0.0424P)^2^+0.0000P] where P=(Fo^2^+2Fc^2^)/3'
_refine_ls_weighting_scheme calc
_refine_ls_wR_factor_gt 0.0664
_refine_ls_wR_factor_ref 0.0680
_reflns_number_gt 2633
_reflns_number_total 3174
_reflns_threshold_expression >2sigma(I)
_cod_data_source_file b509746k.txt
_cod_data_source_block pd04ref
_cod_original_sg_symbol_H-M P21/c
_cod_database_code 7006395

loop_
_symmetry_equiv_pos_as_xyz
'x, y, z'
'-x, y+1/2, -z+1/2'
'-x, -y, -z'
'x, -y-1/2, z-1/2'

loop_
_atom_site_label
_atom_site_type_symbol
_atom_site_fract_x
_atom_site_fract_y
_atom_site_fract_z
_atom_site_U_iso_or_equiv
_atom_site_adp_type
_atom_site_occupancy
_atom_site_symmetry_multiplicity
_atom_site_calc_flag
_atom_site_refinement_flags
_atom_site_disorder_assembly
_atom_site_disorder_group
C1 C 0.26454(13) 0.4298(3) 0.18540(9) 0.0308(3) Uani 1 1 d . . .
C2 C 0.31681(13) 0.3877(3) 0.12449(9) 0.0303(3) Uani 1 1 d . . .
C3 C 0.39761(15) 0.2270(3) 0.13767(11) 0.0429(4) Uani 1 1 d . . .
C4 C 0.42551(17) 0.1075(4) 0.20784(12) 0.0502(5) Uani 1 1 d . . .
C5 C 0.37273(16) 0.1461(3) 0.26700(12) 0.0472(5) Uani 1 1 d . . .
C6 C 0.29311(15) 0.3047(3) 0.25574(10) 0.0388(4) Uani 1 1 d . . .
C7 C 0.28994(15) 0.5047(2) 0.04592(10) 0.0311(3) Uani 1 1 d . . .
C8 C 0.35888(16) 0.6732(3) 0.03287(12) 0.0452(4) Uani 1 1 d . . .
C9 C 0.34189(19) 0.7831(4) -0.03910(13) 0.0541(5) Uani 1 1 d . . .
C10 C 0.25742(19) 0.7221(4) -0.10105(12) 0.0531(5) Uani 1 1 d . . .
C11 C 0.19026(18) 0.5514(3) -0.09032(12) 0.0443(4) Uani 1 1 d . . .
C12 C 0.20467(14) 0.4418(3) -0.01717(9) 0.0308(3) Uani 1 1 d . . .
C13 C 0.17589(13) 0.5973(3) 0.17576(9) 0.0327(4) Uani 1 1 d . . .
C14 C 0.12454(13) 0.2632(3) -0.01109(9) 0.0315(3) Uani 1 1 d . . .
O1 O 0.17743(10) 0.7653(2) 0.13140(7) 0.0407(3) Uani 1 1 d . . .
O2 O 0.10413(11) 0.5644(2) 0.21236(8) 0.0438(3) Uani 1 1 d . . .
O3 O 0.10525(10) 0.2270(2) 0.05527(7) 0.0421(3) Uani 1 1 d . . .
O4 O 0.07965(10) 0.1645(2) -0.07432(7) 0.0462(3) Uani 1 1 d . . .
O5 O 0.04352(11) 1.1370(2) 0.20611(7) 0.0408(3) Uani 1 1 d . . .
Zn1 Zn 0.059034(15) 0.97516(3) 0.110444(10) 0.03056(8) Uani 1 1 d . . .
H3 H 0.4322(15) 0.201(4) 0.0979(11) 0.050(6) Uiso 1 1 d . . .
H4 H 0.482(2) 0.000(3) 0.2148(15) 0.065(8) Uiso 1 1 d . . .
H5 H 0.3938(17) 0.066(4) 0.3149(14) 0.054(6) Uiso 1 1 d . . .
H6 H 0.2528(14) 0.328(3) 0.2961(11) 0.041(5) Uiso 1 1 d . . .
H8 H 0.4126(18) 0.715(4) 0.0777(14) 0.062(7) Uiso 1 1 d . . .
H9 H 0.3860(19) 0.896(4) -0.0464(14) 0.069(7) Uiso 1 1 d . . .
H10 H 0.2443(17) 0.797(4) -0.1497(13) 0.061(6) Uiso 1 1 d . . .
H11 H 0.1425(19) 0.493(3) -0.1330(15) 0.047(6) Uiso 1 1 d . . .
H13 H -0.0080(18) 1.126(4) 0.2279(13) 0.059(6) Uiso 1 1 d . . .
H14 H 0.0669(19) 1.261(4) 0.2112(14) 0.060(7) Uiso 1 1 d . . .

loop_
_atom_site_aniso_label
_atom_site_aniso_U_11
_atom_site_aniso_U_22
_atom_site_aniso_U_33
_atom_site_aniso_U_23
_atom_site_aniso_U_13
_atom_site_aniso_U_12
C1 0.0299(9) 0.0303(8) 0.0310(8) -0.0023(6) 0.0055(7) -0.0033(7)
C2 0.0274(9) 0.0301(8) 0.0320(8) -0.0034(6) 0.0042(7) -0.0020(7)
C3 0.0369(10) 0.0451(10) 0.0463(10) -0.0046(8) 0.0094(8) 0.0064(8)
C4 0.0436(12) 0.0420(10) 0.0594(12) 0.0042(9) 0.0017(9) 0.0121(9)
C5 0.0478(12) 0.0419(11) 0.0446(10) 0.0104(9) -0.0032(9) -0.0020(9)
C6 0.0417(10) 0.0404(9) 0.0325(9) 0.0000(7) 0.0052(8) -0.0067(8)
C7 0.0332(9) 0.0305(8) 0.0317(8) -0.0039(6) 0.0117(7) -0.0004(6)
C8 0.0430(11) 0.0473(11) 0.0451(10) -0.0039(8) 0.0107(9) -0.0150(9)
C9 0.0619(14) 0.0463(11) 0.0596(13) 0.0038(9) 0.0256(11) -0.0190(10)
C10 0.0712(15) 0.0499(12) 0.0392(10) 0.0113(9) 0.0150(10) -0.0107(10)
C11 0.0532(12) 0.0435(10) 0.0333(9) 0.0050(8) 0.0047(9) -0.0063(9)
C12 0.0345(9) 0.0272(8) 0.0310(8) 0.0003(6) 0.0084(7) -0.0012(7)
C13 0.0361(10) 0.0314(8) 0.0313(8) -0.0076(7) 0.0094(7) -0.0035(7)
C14 0.0298(9) 0.0298(8) 0.0331(8) 0.0011(6) 0.0045(7) 0.0020(6)
O1 0.0419(7) 0.0340(6) 0.0498(7) 0.0048(5) 0.0182(6) 0.0048(5)
O2 0.0486(8) 0.0392(7) 0.0519(8) -0.0049(6) 0.0283(6) 0.0003(6)
O3 0.0521(8) 0.0393(7) 0.0349(6) 0.0017(5) 0.0108(6) -0.0153(6)
O4 0.0453(8) 0.0534(8) 0.0380(7) -0.0100(6) 0.0069(6) -0.0174(6)
O5 0.0480(8) 0.0373(8) 0.0436(7) -0.0102(5) 0.0235(6) -0.0114(6)
Zn1 0.03495(14) 0.02816(11) 0.02870(12) -0.00067(7) 0.00798(9) -0.00323(7)

loop_
_atom_type_symbol
_atom_type_description
_atom_type_scat_dispersion_real
_atom_type_scat_dispersion_imag
_atom_type_scat_source
C C 0.0033 0.0016 'International Tables Vol C Tables 4.2.6.8 and 6.1.1.4'
H H 0.0000 0.0000 'International Tables Vol C Tables 4.2.6.8 and 6.1.1.4'
O O 0.0106 0.0060 'International Tables Vol C Tables 4.2.6.8 and 6.1.1.4'
Zn Zn 0.2839 1.4301 'International Tables Vol C Tables 4.2.6.8 and 6.1.1.4'

loop_
_geom_angle_atom_site_label_1
_geom_angle_atom_site_label_2
_geom_angle_atom_site_label_3
_geom_angle
_geom_angle_site_symmetry_1
_geom_angle_site_symmetry_3
_geom_angle_publ_flag
C6 C1 C2 119.15(16) . . ?
C6 C1 C13 119.00(14) . . ?
C2 C1 C13 121.79(14) . . ?
C3 C2 C1 118.32(15) . . ?
C3 C2 C7 117.98(14) . . ?
C1 C2 C7 123.70(15) . . ?
C4 C3 C2 121.60(17) . . ?
C4 C3 H3 120.3(13) . . ?
C2 C3 H3 118.1(13) . . ?
C3 C4 C5 119.99(18) . . ?
C3 C4 H4 118.9(15) . . ?
C5 C4 H4 121.1(15) . . ?
C6 C5 C4 119.61(18) . . ?
C6 C5 H5 121.4(13) . . ?
C4 C5 H5 119.0(13) . . ?
C5 C6 C1 121.30(16) . . ?
C5 C6 H6 120.1(11) . . ?
C1 C6 H6 118.5(11) . . ?
C8 C7 C12 118.34(16) . . ?
C8 C7 C2 117.97(17) . . ?
C12 C7 C2 123.47(14) . . ?
C9 C8 C7 121.5(2) . . ?
C9 C8 H8 123.2(14) . . ?
C7 C8 H8 115.1(13) . . ?
C10 C9 C8 120.09(19) . . ?
C10 C9 H9 119.2(16) . . ?
C8 C9 H9 120.7(16) . . ?
C11 C10 C9 119.43(18) . . ?
C11 C10 H10 119.7(13) . . ?
C9 C10 H10 120.9(13) . . ?
C10 C11 C12 121.26(19) . . ?
C10 C11 H11 119.7(14) . . ?
C12 C11 H11 118.3(13) . . ?
C11 C12 C7 119.34(16) . . ?
C11 C12 C14 116.91(16) . . ?
C7 C12 C14 123.74(14) . . ?
O2 C13 O1 123.56(16) . . y
O2 C13 C1 118.26(15) . . ?
O1 C13 C1 118.18(14) . . ?
O3 C14 O4 124.72(15) . . y
O3 C14 C12 118.61(14) . . ?
O4 C14 C12 116.65(14) . . ?
C13 O1 Zn1 119.83(11) . . y
C14 O3 Zn1 137.35(12) . 1_545 y
C14 O4 Zn1 132.74(11) . 3_565 y
Zn1 O5 H13 126.2(16) . . ?
Zn1 O5 H14 115.8(16) . . ?
H13 O5 H14 110(2) . . ?
O4 Zn1 O1 113.89(6) 3_565 . y
O4 Zn1 O3 122.76(6) 3_565 1_565 y
O1 Zn1 O3 105.66(5) . 1_565 y
O4 Zn1 O5 102.10(5) 3_565 . y
O1 Zn1 O5 113.24(6) . . y
O3 Zn1 O5 98.14(6) 1_565 . y

loop_
_geom_bond_atom_site_label_1
_geom_bond_atom_site_label_2
_geom_bond_distance
_geom_bond_site_symmetry_2
_geom_bond_publ_flag
C1 C6 1.404(2) . ?
C1 C2 1.409(2) . ?
C1 C13 1.498(2) . y
C2 C3 1.394(2) . ?
C2 C7 1.498(2) . ?
C3 C4 1.383(3) . ?
C3 H3 0.922(19) . ?
C4 C5 1.384(3) . ?
C4 H4 0.96(2) . ?
C5 C6 1.376(3) . ?
C5 H5 0.94(2) . ?
C6 H6 0.979(18) . ?
C7 C8 1.398(2) . ?
C7 C12 1.402(3) . ?
C8 C9 1.382(3) . ?
C8 H8 0.94(2) . ?
C9 C10 1.381(3) . ?
C9 H9 0.91(2) . ?
C10 C11 1.380(3) . ?
C10 H10 0.94(2) . ?
C11 C12 1.402(2) . ?
C11 H11 0.91(2) . ?
C12 C14 1.507(2) . y
C13 O2 1.2593(19) . y
C13 O1 1.269(2) . y
C14 O3 1.2564(19) . y
C14 O4 1.258(2) . y
O1 Zn1 1.9402(12) . y
O3 Zn1 1.9538(12) 1_545 y
O4 Zn1 1.9342(13) 3_565 y
O5 Zn1 1.9754(12) . y
O5 H13 0.84(2) . ?
O5 H14 0.80(2) . ?
Zn1 O4 1.9342(13) 3_565 ?
Zn1 O3 1.9538(12) 1_565 ?
